data_7016225
loop_
_publ_author_name
'Polukeev, Alexey V.'
'Kuklin, Sergey A.'
'Petrovskii, Pavel V.'
'Peregudova, Svetlana M.'
'Smol'yakov, Alexander F.'
'Dolgushin, Fedor M.'
'Koridze, Avthandil A.'

_publ_section_title
;
 Synthesis and characterization of fluorophenylpalladium pincer
 complexes: electronic properties of some pincer ligands evaluated by
 multinuclear NMR spectroscopy and electrochemical studies.
;
_journal_issue 27
_journal_name_full 'Dalton transactions (Cambridge, England : 2003)'
_journal_page_first 7201
_journal_page_last 7209
_journal_paper_doi 10.1039/c1dt10446b
_journal_volume 40
_journal_year 2011
_chemical_formula_moiety 'C34 H51 F P2 Pd Ru'
_chemical_formula_sum 'C34 H51 F P2 Pd Ru'
_chemical_formula_weight 748.16
_chemical_name_systematic
;
?
;
_space_group_IT_number 2
_symmetry_cell_setting triclinic
_symmetry_space_group_name_Hall '-P 1'
_symmetry_space_group_name_H-M 'P -1'
_atom_sites_solution_hydrogens geom
_atom_sites_solution_primary direct
_atom_sites_solution_secondary difmap
_audit_creation_method SHELXL-97
_cell_angle_alpha 100.877(1)
_cell_angle_beta 96.133(1)
_cell_angle_gamma 107.634(1)
_cell_formula_units_Z 2
_cell_length_a 10.5669(7)
_cell_length_b 10.6045(7)
_cell_length_c 15.8685(10)
_cell_measurement_reflns_used 614
_cell_measurement_temperature 100(2)
_cell_measurement_theta_max 29
_cell_measurement_theta_min 3
_cell_volume 1638.42(19)
_computing_cell_refinement 'Bruker SAINT'
_computing_data_collection 'Bruker APEX II'
_computing_data_reduction 'Bruker SAINT'
_computing_molecular_graphics 'Bruker SHELXTL'
_computing_publication_material 'Bruker SHELXTL'
_computing_structure_refinement 'SHELXL-97 (Sheldrick, 1997)'
_computing_structure_solution 'SHELXS-97 (Sheldrick, 1997)'
_diffrn_ambient_temperature 100(2)
_diffrn_measured_fraction_theta_full 0.993
_diffrn_measured_fraction_theta_max 0.993
_diffrn_measurement_device_type 'Bruker APEX II CCD area detector'
_diffrn_measurement_method 'omega scans'
_diffrn_radiation_monochromator graphite
_diffrn_radiation_source 'fine-focus sealed tube'
_diffrn_radiation_type MoK\a
_diffrn_radiation_wavelength 0.71073
_diffrn_reflns_av_R_equivalents 0.0268
_diffrn_reflns_av_sigmaI/netI 0.0287
_diffrn_reflns_limit_h_max 14
_diffrn_reflns_limit_h_min -14
_diffrn_reflns_limit_k_max 14
_diffrn_reflns_limit_k_min -14
_diffrn_reflns_limit_l_max 21
_diffrn_reflns_limit_l_min -21
_diffrn_reflns_number 26191
_diffrn_reflns_theta_full 29.00
_diffrn_reflns_theta_max 29.00
_diffrn_reflns_theta_min 2.05
_exptl_absorpt_coefficient_mu 1.135
_exptl_absorpt_correction_T_max 0.941
_exptl_absorpt_correction_T_min 0.801
_exptl_absorpt_correction_type multi-scan
_exptl_absorpt_process_details SADABS
_exptl_crystal_colour colourless
_exptl_crystal_density_diffrn 1.517
_exptl_crystal_density_method 'not measured'
_exptl_crystal_description prism
_exptl_crystal_F_000 768
_exptl_crystal_size_max 0.24
_exptl_crystal_size_mid 0.13
_exptl_crystal_size_min 0.07
_refine_diff_density_max 1.660
_refine_diff_density_min -0.504
_refine_diff_density_rms 0.079
_refine_ls_extinction_method none
_refine_ls_goodness_of_fit_ref 1.006
_refine_ls_hydrogen_treatment constr
_refine_ls_matrix_type full
_refine_ls_number_parameters 364
_refine_ls_number_reflns 8639
_refine_ls_number_restraints 0
_refine_ls_restrained_S_all 1.006
_refine_ls_R_factor_all 0.0304
_refine_ls_R_factor_gt 0.0242
_refine_ls_shift/su_max 0.001
_refine_ls_shift/su_mean 0.000
_refine_ls_structure_factor_coef Fsqd
_refine_ls_weighting_details 'calc w=1/[\s^2^(Fo^2^)+(0.0273P)^2^+0.8027P] where P=(Fo^2^+2Fc^2^)/3'
_refine_ls_weighting_scheme calc
_refine_ls_wR_factor_gt 0.0543
_refine_ls_wR_factor_ref 0.0570
_reflns_number_gt 7533
_reflns_number_total 8639
_reflns_threshold_expression I>2\s(I)
_cod_data_source_file c1dt10446b.txt
_cod_data_source_block a
_cod_depositor_comments
;
The following automatic conversions were performed:

'_symmetry_cell_setting' value 'Triclinic' changed to 'triclinic'
according to /home/saulius/struct/CIF-dictionaries/cif_core.dic
dictionary named 'cif_core.dic' version 2.4.1 from 2010-06-29.

Automatic conversion script
Id: cif_fix_values 1715 2011-07-08 13:25:40Z adriana 
;
_cod_original_cell_volume 1638.42(18)
_cod_database_code 7016225

loop_
_symmetry_equiv_pos_as_xyz
'x, y, z'
'-x, -y, -z'

loop_
_atom_site_label
_atom_site_type_symbol
_atom_site_fract_x
_atom_site_fract_y
_atom_site_fract_z
_atom_site_U_iso_or_equiv
_atom_site_adp_type
_atom_site_occupancy
_atom_site_symmetry_multiplicity
_atom_site_calc_flag
_atom_site_refinement_flags
_atom_site_disorder_assembly
_atom_site_disorder_group
Pd1 Pd 0.204003(13) 0.415815(13) 0.269806(8) 0.01028(4) Uani 1 1 d . . .
Ru1 Ru 0.434957(14) 0.242317(14) 0.182354(9) 0.01261(4) Uani 1 1 d . . .
P1 P 0.38586(5) 0.61434(5) 0.28852(3) 0.01310(9) Uani 1 1 d . . .
P2 P 0.08514(5) 0.20285(5) 0.28950(3) 0.01435(9) Uani 1 1 d . . .
F1 F -0.26204(13) 0.60602(14) 0.11547(10) 0.0345(3) Uani 1 1 d . . .
C1 C 0.35672(17) 0.34421(18) 0.29170(11) 0.0123(3) Uani 1 1 d . . .
C2 C 0.49608(18) 0.41573(19) 0.29367(11) 0.0133(3) Uani 1 1 d . . .
C3 C 0.57266(18) 0.32681(19) 0.30487(12) 0.0147(3) Uani 1 1 d . . .
H3A H 0.6731 0.3520 0.3133 0.018 Uiso 1 1 calc R . .
C4 C 0.47845(18) 0.19736(19) 0.30697(12) 0.0148(3) Uani 1 1 d . . .
H4A H 0.5018 0.1161 0.3169 0.018 Uiso 1 1 calc R . .
C5 C 0.34504(18) 0.20846(18) 0.29742(11) 0.0132(3) Uani 1 1 d . . .
C6 C 0.3290(2) 0.2189(2) 0.05090(13) 0.0245(4) Uani 1 1 d . . .
H6A H 0.2471 0.2446 0.0363 0.029 Uiso 1 1 calc R . .
C7 C 0.4651(2) 0.3033(2) 0.05958(13) 0.0237(4) Uani 1 1 d . . .
H7A H 0.4956 0.3989 0.0522 0.028 Uiso 1 1 calc R . .
C8 C 0.5502(2) 0.2265(2) 0.07708(13) 0.0224(4) Uani 1 1 d . . .
H8A H 0.6507 0.2582 0.0835 0.027 Uiso 1 1 calc R . .
C9 C 0.4662(2) 0.0940(2) 0.07895(13) 0.0216(4) Uani 1 1 d . . .
H9A H 0.4976 0.0163 0.0869 0.026 Uiso 1 1 calc R . .
C10 C 0.3296(2) 0.0892(2) 0.06284(13) 0.0229(4) Uani 1 1 d . . .
H10A H 0.2483 0.0078 0.0577 0.027 Uiso 1 1 calc R . .
C11 C 0.04556(18) 0.48273(19) 0.22697(13) 0.0170(4) Uani 1 1 d . . .
C12 C 0.00239(19) 0.4557(2) 0.13643(13) 0.0200(4) Uani 1 1 d . . .
H12A H 0.0450 0.4070 0.0991 0.024 Uiso 1 1 calc R . .
C13 C -0.0993(2) 0.4963(2) 0.09825(14) 0.0242(4) Uani 1 1 d . . .
H13A H -0.1250 0.4760 0.0367 0.029 Uiso 1 1 calc R . .
C14 C -0.1610(2) 0.5663(2) 0.15217(15) 0.0239(4) Uani 1 1 d . . .
C15 C -0.1244(2) 0.5982(2) 0.24083(15) 0.0239(4) Uani 1 1 d . . .
H15A H -0.1673 0.6482 0.2770 0.029 Uiso 1 1 calc R . .
C16 C -0.02243(19) 0.5556(2) 0.27703(14) 0.0203(4) Uani 1 1 d . . .
H16A H 0.0021 0.5771 0.3387 0.024 Uiso 1 1 calc R . .
C17 C 0.53825(18) 0.56131(18) 0.28555(13) 0.0156(4) Uani 1 1 d . . .
H17A H 0.5713 0.5686 0.2300 0.019 Uiso 1 1 calc R . .
H17B H 0.6112 0.6198 0.3344 0.019 Uiso 1 1 calc R . .
C18 C 0.20835(18) 0.10818(19) 0.29512(13) 0.0174(4) Uani 1 1 d . . .
H18A H 0.2073 0.0718 0.3482 0.021 Uiso 1 1 calc R . .
H18B H 0.1851 0.0313 0.2435 0.021 Uiso 1 1 calc R . .
C19 C 0.3961(2) 0.7189(2) 0.20531(14) 0.0203(4) Uani 1 1 d . . .
C20 C 0.2963(2) 0.7984(2) 0.21309(18) 0.0326(5) Uani 1 1 d . . .
H20A H 0.2907 0.8386 0.1626 0.049 Uiso 1 1 calc R . .
H20B H 0.3277 0.8708 0.2666 0.049 Uiso 1 1 calc R . .
H20C H 0.2071 0.7365 0.2150 0.049 Uiso 1 1 calc R . .
C21 C 0.5377(2) 0.8176(2) 0.20767(17) 0.0293(5) Uani 1 1 d . . .
H21A H 0.5376 0.8566 0.1564 0.044 Uiso 1 1 calc R . .
H21B H 0.6027 0.7685 0.2075 0.044 Uiso 1 1 calc R . .
H21C H 0.5631 0.8909 0.2606 0.044 Uiso 1 1 calc R . .
C22 C 0.3528(2) 0.6145(3) 0.11783(14) 0.0290(5) Uani 1 1 d . . .
H22A H 0.3553 0.6617 0.0703 0.043 Uiso 1 1 calc R . .
H22B H 0.2608 0.5532 0.1142 0.043 Uiso 1 1 calc R . .
H22C H 0.4144 0.5616 0.1130 0.043 Uiso 1 1 calc R . .
C23 C 0.4202(2) 0.7208(2) 0.40301(14) 0.0219(4) Uani 1 1 d . . .
C24 C 0.2929(2) 0.7521(3) 0.42436(17) 0.0376(6) Uani 1 1 d . . .
H24A H 0.3108 0.8051 0.4846 0.056 Uiso 1 1 calc R . .
H24B H 0.2188 0.6667 0.4174 0.056 Uiso 1 1 calc R . .
H24C H 0.2680 0.8045 0.3847 0.056 Uiso 1 1 calc R . .
C25 C 0.5390(2) 0.8537(2) 0.42149(16) 0.0286(5) Uani 1 1 d . . .
H25A H 0.5606 0.8948 0.4842 0.043 Uiso 1 1 calc R . .
H25B H 0.5147 0.9167 0.3901 0.043 Uiso 1 1 calc R . .
H25C H 0.6177 0.8348 0.4019 0.043 Uiso 1 1 calc R . .
C26 C 0.4510(2) 0.6317(2) 0.46322(14) 0.0308(5) Uani 1 1 d . . .
H26A H 0.4646 0.6805 0.5242 0.046 Uiso 1 1 calc R . .
H26B H 0.5329 0.6114 0.4517 0.046 Uiso 1 1 calc R . .
H26C H 0.3751 0.5466 0.4521 0.046 Uiso 1 1 calc R . .
C27 C 0.0328(2) 0.2173(2) 0.39986(13) 0.0212(4) Uani 1 1 d . . .
C28 C -0.0369(3) 0.3258(3) 0.41225(16) 0.0332(5) Uani 1 1 d . . .
H28A H -0.0643 0.3350 0.4696 0.050 Uiso 1 1 calc R . .
H28B H -0.1167 0.2984 0.3667 0.050 Uiso 1 1 calc R . .
H28C H 0.0258 0.4133 0.4084 0.050 Uiso 1 1 calc R . .
C29 C 0.1619(2) 0.2690(3) 0.46868(14) 0.0314(5) Uani 1 1 d . . .
H29A H 0.1398 0.2947 0.5265 0.047 Uiso 1 1 calc R . .
H29B H 0.2261 0.3483 0.4558 0.047 Uiso 1 1 calc R . .
H29C H 0.2021 0.1968 0.4677 0.047 Uiso 1 1 calc R . .
C30 C -0.0595(2) 0.0844(3) 0.41500(16) 0.0320(5) Uani 1 1 d . . .
H30A H -0.0733 0.0984 0.4757 0.048 Uiso 1 1 calc R . .
H30B H -0.0178 0.0136 0.4029 0.048 Uiso 1 1 calc R . .
H30C H -0.1467 0.0561 0.3761 0.048 Uiso 1 1 calc R . .
C31 C -0.05657(19) 0.0851(2) 0.20151(14) 0.0213(4) Uani 1 1 d . . .
C32 C -0.0994(2) -0.0659(2) 0.20476(18) 0.0315(5) Uani 1 1 d . . .
H32A H -0.1660 -0.1205 0.1528 0.047 Uiso 1 1 calc R . .
H32B H -0.1392 -0.0775 0.2570 0.047 Uiso 1 1 calc R . .
H32C H -0.0203 -0.0959 0.2066 0.047 Uiso 1 1 calc R . .
C33 C -0.0017(2) 0.0984(2) 0.11690(14) 0.0272(5) Uani 1 1 d . . .
H33A H -0.0701 0.0385 0.0671 0.041 Uiso 1 1 calc R . .
H33B H 0.0797 0.0722 0.1180 0.041 Uiso 1 1 calc R . .
H33C H 0.0204 0.1928 0.1115 0.041 Uiso 1 1 calc R . .
C34 C -0.1797(2) 0.1330(2) 0.20024(16) 0.0264(5) Uani 1 1 d . . .
H34A H -0.2450 0.0827 0.1468 0.040 Uiso 1 1 calc R . .
H34B H -0.1512 0.2305 0.2020 0.040 Uiso 1 1 calc R . .
H34C H -0.2216 0.1163 0.2511 0.040 Uiso 1 1 calc R . .

loop_
_atom_site_aniso_label
_atom_site_aniso_U_11
_atom_site_aniso_U_22
_atom_site_aniso_U_33
_atom_site_aniso_U_23
_atom_site_aniso_U_13
_atom_site_aniso_U_12
Pd1 0.00914(6) 0.01053(7) 0.01162(7) 0.00297(5) 0.00228(5) 0.00353(5)
Ru1 0.01379(7) 0.01330(7) 0.01141(7) 0.00185(6) 0.00277(5) 0.00585(5)
P1 0.0117(2) 0.0111(2) 0.0162(2) 0.00276(18) 0.00312(17) 0.00348(17)
P2 0.0118(2) 0.0136(2) 0.0183(2) 0.00611(18) 0.00356(17) 0.00333(17)
F1 0.0225(6) 0.0371(8) 0.0505(9) 0.0201(7) -0.0005(6) 0.0157(6)
C1 0.0131(8) 0.0147(8) 0.0094(8) 0.0017(7) 0.0027(6) 0.0054(7)
C2 0.0127(8) 0.0159(9) 0.0108(8) 0.0010(7) 0.0021(6) 0.0054(7)
C3 0.0124(8) 0.0169(9) 0.0142(8) 0.0018(7) 0.0012(6) 0.0053(7)
C4 0.0170(9) 0.0145(9) 0.0140(8) 0.0032(7) 0.0020(7) 0.0069(7)
C5 0.0138(8) 0.0149(8) 0.0108(8) 0.0032(7) 0.0025(6) 0.0045(7)
C6 0.0304(11) 0.0337(12) 0.0120(9) 0.0026(8) 0.0017(8) 0.0169(9)
C7 0.0353(12) 0.0264(11) 0.0147(9) 0.0062(8) 0.0098(8) 0.0148(9)
C8 0.0257(10) 0.0270(11) 0.0161(9) 0.0028(8) 0.0089(8) 0.0106(9)
C9 0.0305(11) 0.0225(10) 0.0149(9) -0.0004(8) 0.0067(8) 0.0152(9)
C10 0.0267(10) 0.0246(11) 0.0133(9) -0.0025(8) 0.0005(8) 0.0077(9)
C11 0.0125(8) 0.0155(9) 0.0239(10) 0.0088(8) 0.0031(7) 0.0036(7)
C12 0.0171(9) 0.0207(10) 0.0243(10) 0.0094(8) 0.0036(7) 0.0067(8)
C13 0.0198(10) 0.0269(11) 0.0257(11) 0.0123(9) -0.0012(8) 0.0056(8)
C14 0.0136(9) 0.0220(10) 0.0383(12) 0.0146(9) 0.0000(8) 0.0058(8)
C15 0.0175(9) 0.0205(10) 0.0372(12) 0.0101(9) 0.0083(8) 0.0079(8)
C16 0.0162(9) 0.0223(10) 0.0236(10) 0.0081(8) 0.0034(7) 0.0064(8)
C17 0.0122(8) 0.0137(9) 0.0207(9) 0.0032(7) 0.0042(7) 0.0043(7)
C18 0.0151(9) 0.0143(9) 0.0253(10) 0.0085(8) 0.0047(7) 0.0057(7)
C19 0.0175(9) 0.0168(9) 0.0309(11) 0.0130(8) 0.0082(8) 0.0060(7)
C20 0.0227(11) 0.0273(12) 0.0594(16) 0.0272(12) 0.0137(10) 0.0126(9)
C21 0.0205(10) 0.0233(11) 0.0490(14) 0.0201(10) 0.0117(10) 0.0051(8)
C22 0.0268(11) 0.0406(13) 0.0210(11) 0.0170(10) 0.0054(9) 0.0069(10)
C23 0.0182(9) 0.0175(10) 0.0230(10) -0.0061(8) 0.0024(8) 0.0028(8)
C24 0.0232(11) 0.0433(15) 0.0361(13) -0.0147(11) 0.0082(10) 0.0099(10)
C25 0.0227(10) 0.0170(10) 0.0367(13) -0.0067(9) -0.0004(9) 0.0027(8)
C26 0.0366(13) 0.0298(12) 0.0157(10) -0.0001(9) 0.0005(9) 0.0007(10)
C27 0.0211(10) 0.0260(10) 0.0212(10) 0.0110(8) 0.0096(8) 0.0094(8)
C28 0.0453(14) 0.0409(14) 0.0297(12) 0.0165(11) 0.0231(11) 0.0273(12)
C29 0.0301(12) 0.0429(14) 0.0209(11) 0.0092(10) 0.0064(9) 0.0097(10)
C30 0.0275(11) 0.0368(13) 0.0396(13) 0.0274(11) 0.0148(10) 0.0077(10)
C31 0.0145(9) 0.0163(9) 0.0283(11) 0.0039(8) -0.0014(8) 0.0010(7)
C32 0.0195(10) 0.0175(10) 0.0505(15) 0.0042(10) -0.0013(10) 0.0008(8)
C33 0.0260(11) 0.0262(11) 0.0216(11) -0.0027(9) -0.0027(8) 0.0048(9)
C34 0.0142(9) 0.0221(10) 0.0394(13) 0.0083(9) -0.0021(8) 0.0025(8)

loop_
_atom_type_symbol
_atom_type_description
_atom_type_scat_dispersion_real
_atom_type_scat_dispersion_imag
_atom_type_scat_source
C C 0.0033 0.0016 'International Tables Vol C Tables 4.2.6.8 and 6.1.1.4'
H H 0.0000 0.0000 'International Tables Vol C Tables 4.2.6.8 and 6.1.1.4'
F F 0.0171 0.0103 'International Tables Vol C Tables 4.2.6.8 and 6.1.1.4'
P P 0.1023 0.0942 'International Tables Vol C Tables 4.2.6.8 and 6.1.1.4'
Ru Ru -1.2594 0.8363 'International Tables Vol C Tables 4.2.6.8 and 6.1.1.4'
Pd Pd -0.9988 1.0072 'International Tables Vol C Tables 4.2.6.8 and 6.1.1.4'

loop_
_geom_angle_atom_site_label_1
_geom_angle_atom_site_label_2
_geom_angle_atom_site_label_3
_geom_angle
_geom_angle_site_symmetry_1
_geom_angle_site_symmetry_3
_geom_angle_publ_flag
C1 Pd1 C11 171.41(7) . . ?
C1 Pd1 P1 80.11(5) . . ?
C11 Pd1 P1 99.98(5) . . ?
C1 Pd1 P2 80.16(5) . . ?
C11 Pd1 P2 101.25(5) . . ?
P1 Pd1 P2 157.151(18) . . ?
C4 Ru1 C3 39.02(7) . . ?
C4 Ru1 C2 64.74(7) . . ?
C3 Ru1 C2 38.81(7) . . ?
C4 Ru1 C9 110.30(7) . . ?
C3 Ru1 C9 121.84(7) . . ?
C2 Ru1 C9 155.62(7) . . ?
C4 Ru1 C8 125.49(7) . . ?
C3 Ru1 C8 109.02(7) . . ?
C2 Ru1 C8 123.21(7) . . ?
C9 Ru1 C8 38.17(8) . . ?
C4 Ru1 C10 124.43(8) . . ?
C3 Ru1 C10 156.08(7) . . ?
C2 Ru1 C10 164.61(7) . . ?
C9 Ru1 C10 38.11(8) . . ?
C8 Ru1 C10 63.77(8) . . ?
C4 Ru1 C5 38.86(6) . . ?
C3 Ru1 C5 64.91(7) . . ?
C2 Ru1 C5 63.91(7) . . ?
C9 Ru1 C5 128.54(7) . . ?
C8 Ru1 C5 161.73(7) . . ?
C10 Ru1 C5 114.20(7) . . ?
C4 Ru1 C7 160.41(8) . . ?
C3 Ru1 C7 126.18(8) . . ?
C2 Ru1 C7 112.40(8) . . ?
C9 Ru1 C7 63.61(8) . . ?
C8 Ru1 C7 38.00(8) . . ?
C10 Ru1 C7 63.51(8) . . ?
C5 Ru1 C7 159.54(7) . . ?
C4 Ru1 C6 158.84(8) . . ?
C3 Ru1 C6 161.97(8) . . ?
C2 Ru1 C6 129.47(7) . . ?
C9 Ru1 C6 63.67(8) . . ?
C8 Ru1 C6 63.61(8) . . ?
C10 Ru1 C6 38.03(8) . . ?
C5 Ru1 C6 127.22(7) . . ?
C7 Ru1 C6 37.85(8) . . ?
C4 Ru1 C1 64.05(7) . . ?
C3 Ru1 C1 64.19(6) . . ?
C2 Ru1 C1 37.84(6) . . ?
C9 Ru1 C1 164.07(7) . . ?
C8 Ru1 C1 157.49(7) . . ?
C10 Ru1 C1 131.11(7) . . ?
C5 Ru1 C1 37.66(6) . . ?
C7 Ru1 C1 126.77(7) . . ?
C6 Ru1 C1 115.72(7) . . ?
C17 P1 C19 103.49(9) . . ?
C17 P1 C23 102.05(9) . . ?
C19 P1 C23 112.31(10) . . ?
C17 P1 Pd1 106.18(6) . . ?
C19 P1 Pd1 119.89(7) . . ?
C23 P1 Pd1 110.82(7) . . ?
C18 P2 C31 103.46(9) . . ?
C18 P2 C27 104.01(9) . . ?
C31 P2 C27 111.54(9) . . ?
C18 P2 Pd1 106.45(6) . . ?
C31 P2 Pd1 118.91(7) . . ?
C27 P2 Pd1 110.94(7) . . ?
C5 C1 C2 107.61(15) . . ?
C5 C1 Pd1 126.33(13) . . ?
C2 C1 Pd1 125.66(13) . . ?
C5 C1 Ru1 69.24(10) . . ?
C2 C1 Ru1 68.74(10) . . ?
Pd1 C1 Ru1 121.75(8) . . ?
C1 C2 C3 108.87(16) . . ?
C1 C2 C17 119.45(15) . . ?
C3 C2 C17 131.68(16) . . ?
C1 C2 Ru1 73.42(10) . . ?
C3 C2 Ru1 69.89(10) . . ?
C17 C2 Ru1 123.42(12) . . ?
C4 C3 C2 107.27(15) . . ?
C4 C3 Ru1 70.44(10) . . ?
C2 C3 Ru1 71.30(10) . . ?
C4 C3 H3A 126.3 . . ?
C2 C3 H3A 126.3 . . ?
Ru1 C3 H3A 126.3 . . ?
C3 C4 C5 107.78(15) . . ?
C3 C4 Ru1 70.53(10) . . ?
C5 C4 Ru1 71.72(10) . . ?
C3 C4 H4A 126.1 . . ?
C5 C4 H4A 126.1 . . ?
Ru1 C4 H4A 126.1 . . ?
C1 C5 C4 108.40(15) . . ?
C1 C5 C18 119.51(15) . . ?
C4 C5 C18 132.07(16) . . ?
C1 C5 Ru1 73.10(10) . . ?
C4 C5 Ru1 69.41(10) . . ?
C18 C5 Ru1 124.60(13) . . ?
C7 C6 C10 107.91(18) . . ?
C7 C6 Ru1 71.02(11) . . ?
C10 C6 Ru1 70.63(11) . . ?
C7 C6 H6A 126.0 . . ?
C10 C6 H6A 126.0 . . ?
Ru1 C6 H6A 126.0 . . ?
C6 C7 C8 108.23(19) . . ?
C6 C7 Ru1 71.13(11) . . ?
C8 C7 Ru1 70.61(11) . . ?
C6 C7 H7A 125.9 . . ?
C8 C7 H7A 125.9 . . ?
Ru1 C7 H7A 125.9 . . ?
C7 C8 C9 107.82(19) . . ?
C7 C8 Ru1 71.38(11) . . ?
C9 C8 Ru1 70.72(11) . . ?
C7 C8 H8A 126.0 . . ?
C9 C8 H8A 126.0 . . ?
Ru1 C8 H8A 126.0 . . ?
C10 C9 C8 108.08(18) . . ?
C10 C9 Ru1 71.22(11) . . ?
C8 C9 Ru1 71.10(11) . . ?
C10 C9 H9A 125.9 . . ?
C8 C9 H9A 125.9 . . ?
Ru1 C9 H9A 125.9 . . ?
C9 C10 C6 107.96(19) . . ?
C9 C10 Ru1 70.67(11) . . ?
C6 C10 Ru1 71.34(12) . . ?
C9 C10 H10A 126.0 . . ?
C6 C10 H10A 126.0 . . ?
Ru1 C10 H10A 126.0 . . ?
C16 C11 C12 114.19(17) . . ?
C16 C11 Pd1 128.53(15) . . ?
C12 C11 Pd1 117.25(14) . . ?
C13 C12 C11 123.85(19) . . ?
C13 C12 H12A 118.1 . . ?
C11 C12 H12A 118.1 . . ?
C14 C13 C12 118.0(2) . . ?
C14 C13 H13A 121.0 . . ?
C12 C13 H13A 121.0 . . ?
C15 C14 C13 122.02(19) . . ?
C15 C14 F1 119.29(19) . . ?
C13 C14 F1 118.7(2) . . ?
C14 C15 C16 118.5(2) . . ?
C14 C15 H15A 120.8 . . ?
C16 C15 H15A 120.8 . . ?
C15 C16 C11 123.41(19) . . ?
C15 C16 H16A 118.3 . . ?
C11 C16 H16A 118.3 . . ?
C2 C17 P1 106.52(12) . . ?
C2 C17 H17A 110.4 . . ?
P1 C17 H17A 110.4 . . ?
C2 C17 H17B 110.4 . . ?
P1 C17 H17B 110.4 . . ?
H17A C17 H17B 108.6 . . ?
C5 C18 P2 106.62(12) . . ?
C5 C18 H18A 110.4 . . ?
P2 C18 H18A 110.4 . . ?
C5 C18 H18B 110.4 . . ?
P2 C18 H18B 110.4 . . ?
H18A C18 H18B 108.6 . . ?
C22 C19 C21 108.46(18) . . ?
C22 C19 C20 108.91(18) . . ?
C21 C19 C20 109.37(17) . . ?
C22 C19 P1 104.41(13) . . ?
C21 C19 P1 114.71(15) . . ?
C20 C19 P1 110.74(14) . . ?
C19 C20 H20A 109.5 . . ?
C19 C20 H20B 109.5 . . ?
H20A C20 H20B 109.5 . . ?
C19 C20 H20C 109.5 . . ?
H20A C20 H20C 109.5 . . ?
H20B C20 H20C 109.5 . . ?
C19 C21 H21A 109.5 . . ?
C19 C21 H21B 109.5 . . ?
H21A C21 H21B 109.5 . . ?
C19 C21 H21C 109.5 . . ?
H21A C21 H21C 109.5 . . ?
H21B C21 H21C 109.5 . . ?
C19 C22 H22A 109.5 . . ?
C19 C22 H22B 109.5 . . ?
H22A C22 H22B 109.5 . . ?
C19 C22 H22C 109.5 . . ?
H22A C22 H22C 109.5 . . ?
H22B C22 H22C 109.5 . . ?
C25 C23 C24 109.46(18) . . ?
C25 C23 C26 108.91(18) . . ?
C24 C23 C26 107.70(19) . . ?
C25 C23 P1 114.51(15) . . ?
C24 C23 P1 109.96(15) . . ?
C26 C23 P1 106.05(14) . . ?
C23 C24 H24A 109.5 . . ?
C23 C24 H24B 109.5 . . ?
H24A C24 H24B 109.5 . . ?
C23 C24 H24C 109.5 . . ?
H24A C24 H24C 109.5 . . ?
H24B C24 H24C 109.5 . . ?
C23 C25 H25A 109.5 . . ?
C23 C25 H25B 109.5 . . ?
H25A C25 H25B 109.5 . . ?
C23 C25 H25C 109.5 . . ?
H25A C25 H25C 109.5 . . ?
H25B C25 H25C 109.5 . . ?
C23 C26 H26A 109.5 . . ?
C23 C26 H26B 109.5 . . ?
H26A C26 H26B 109.5 . . ?
C23 C26 H26C 109.5 . . ?
H26A C26 H26C 109.5 . . ?
H26B C26 H26C 109.5 . . ?
C30 C27 C29 108.68(18) . . ?
C30 C27 C28 109.64(18) . . ?
C29 C27 C28 107.57(19) . . ?
C30 C27 P2 114.80(16) . . ?
C29 C27 P2 107.44(14) . . ?
C28 C27 P2 108.47(13) . . ?
C27 C28 H28A 109.5 . . ?
C27 C28 H28B 109.5 . . ?
H28A C28 H28B 109.5 . . ?
C27 C28 H28C 109.5 . . ?
H28A C28 H28C 109.5 . . ?
H28B C28 H28C 109.5 . . ?
C27 C29 H29A 109.5 . . ?
C27 C29 H29B 109.5 . . ?
H29A C29 H29B 109.5 . . ?
C27 C29 H29C 109.5 . . ?
H29A C29 H29C 109.5 . . ?
H29B C29 H29C 109.5 . . ?
C27 C30 H30A 109.5 . . ?
C27 C30 H30B 109.5 . . ?
H30A C30 H30B 109.5 . . ?
C27 C30 H30C 109.5 . . ?
H30A C30 H30C 109.5 . . ?
H30B C30 H30C 109.5 . . ?
C33 C31 C34 108.49(18) . . ?
C33 C31 C32 108.10(19) . . ?
C34 C31 C32 109.62(17) . . ?
C33 C31 P2 104.23(13) . . ?
C34 C31 P2 110.61(14) . . ?
C32 C31 P2 115.44(15) . . ?
C31 C32 H32A 109.5 . . ?
C31 C32 H32B 109.5 . . ?
H32A C32 H32B 109.5 . . ?
C31 C32 H32C 109.5 . . ?
H32A C32 H32C 109.5 . . ?
H32B C32 H32C 109.5 . . ?
C31 C33 H33A 109.5 . . ?
C31 C33 H33B 109.5 . . ?
H33A C33 H33B 109.5 . . ?
C31 C33 H33C 109.5 . . ?
H33A C33 H33C 109.5 . . ?
H33B C33 H33C 109.5 . . ?
C31 C34 H34A 109.5 . . ?
C31 C34 H34B 109.5 . . ?
H34A C34 H34B 109.5 . . ?
C31 C34 H34C 109.5 . . ?
H34A C34 H34C 109.5 . . ?
H34B C34 H34C 109.5 . . ?

loop_
_geom_bond_atom_site_label_1
_geom_bond_atom_site_label_2
_geom_bond_distance
_geom_bond_site_symmetry_2
_geom_bond_publ_flag
Pd1 C1 2.0059(17) . ?
Pd1 C11 2.1041(18) . ?
Pd1 P1 2.3247(5) . ?
Pd1 P2 2.3253(5) . ?
Ru1 C4 2.1548(18) . ?
Ru1 C3 2.1560(18) . ?
Ru1 C2 2.1748(18) . ?
Ru1 C9 2.1754(19) . ?
Ru1 C8 2.1804(19) . ?
Ru1 C10 2.183(2) . ?
Ru1 C5 2.1856(17) . ?
Ru1 C7 2.190(2) . ?
Ru1 C6 2.192(2) . ?
Ru1 C1 2.2365(17) . ?
P1 C17 1.8618(18) . ?
P1 C19 1.870(2) . ?
P1 C23 1.882(2) . ?
P2 C18 1.8740(19) . ?
P2 C31 1.874(2) . ?
P2 C27 1.885(2) . ?
F1 C14 1.374(2) . ?
C1 C5 1.428(2) . ?
C1 C2 1.432(2) . ?
C2 C3 1.439(2) . ?
C2 C17 1.506(3) . ?
C3 C4 1.440(3) . ?
C3 H3A 1.0000 . ?
C4 C5 1.444(2) . ?
C4 H4A 1.0000 . ?
C5 C18 1.504(3) . ?
C6 C7 1.421(3) . ?
C6 C10 1.425(3) . ?
C6 H6A 1.0000 . ?
C7 C8 1.423(3) . ?
C7 H7A 1.0000 . ?
C8 C9 1.424(3) . ?
C8 H8A 1.0000 . ?
C9 C10 1.423(3) . ?
C9 H9A 1.0000 . ?
C10 H10A 1.0000 . ?
C11 C16 1.404(3) . ?
C11 C12 1.407(3) . ?
C12 C13 1.394(3) . ?
C12 H12A 0.9500 . ?
C13 C14 1.372(3) . ?
C13 H13A 0.9500 . ?
C14 C15 1.367(3) . ?
C15 C16 1.399(3) . ?
C15 H15A 0.9500 . ?
C16 H16A 0.9500 . ?
C17 H17A 0.9900 . ?
C17 H17B 0.9900 . ?
C18 H18A 0.9900 . ?
C18 H18B 0.9900 . ?
C19 C22 1.530(3) . ?
C19 C21 1.536(3) . ?
C19 C20 1.538(3) . ?
C20 H20A 0.9800 . ?
C20 H20B 0.9800 . ?
C20 H20C 0.9800 . ?
C21 H21A 0.9800 . ?
C21 H21B 0.9800 . ?
C21 H21C 0.9800 . ?
C22 H22A 0.9800 . ?
C22 H22B 0.9800 . ?
C22 H22C 0.9800 . ?
C23 C25 1.530(3) . ?
C23 C24 1.536(3) . ?
C23 C26 1.539(3) . ?
C24 H24A 0.9800 . ?
C24 H24B 0.9800 . ?
C24 H24C 0.9800 . ?
C25 H25A 0.9800 . ?
C25 H25B 0.9800 . ?
C25 H25C 0.9800 . ?
C26 H26A 0.9800 . ?
C26 H26B 0.9800 . ?
C26 H26C 0.9800 . ?
C27 C30 1.530(3) . ?
C27 C29 1.535(3) . ?
C27 C28 1.538(3) . ?
C28 H28A 0.9800 . ?
C28 H28B 0.9800 . ?
C28 H28C 0.9800 . ?
C29 H29A 0.9800 . ?
C29 H29B 0.9800 . ?
C29 H29C 0.9800 . ?
C30 H30A 0.9800 . ?
C30 H30B 0.9800 . ?
C30 H30C 0.9800 . ?
C31 C33 1.532(3) . ?
C31 C34 1.533(3) . ?
C31 C32 1.539(3) . ?
C32 H32A 0.9800 . ?
C32 H32B 0.9800 . ?
C32 H32C 0.9800 . ?
C33 H33A 0.9800 . ?
C33 H33B 0.9800 . ?
C33 H33C 0.9800 . ?
C34 H34A 0.9800 . ?
C34 H34B 0.9800 . ?
C34 H34C 0.9800 . ?
